data_7234942
loop_
_publ_author_name
'Pan, Ying'
'Ding, Qiongjie'
'Xu, Hongjia'
'Shi, Chunyue'
'Singh, Amita'
'Kumar, Abhinav'
'Liu, Jianqiang'

_publ_section_title
;
 A new Zn(ii)-based 3D metal--organic framework with uncommon sev topology
 and its photocatalytic properties for the degradation of organic dyes
;
_journal_issue 31
_journal_name_full CrystEngComm
_journal_page_first 4578
_journal_paper_doi 10.1039/C9CE00759H
_journal_volume 21
_journal_year 2019
_chemical_formula_sum 'C22.86 H14.62 N0.6 O8.12 Zn2'
_chemical_formula_weight 558.29
_space_group_crystal_system orthorhombic
_space_group_IT_number 41
_space_group_name_Hall 'A 2 -2ab'
_space_group_name_H-M_alt 'A e a 2'
_atom_sites_solution_hydrogens geom
_audit_creation_method SHELXL-2017/1
_audit_update_record
;
2019-02-19 deposited with the CCDC.	2019-06-24 downloaded from the CCDC.
;
_cell_angle_alpha 90
_cell_angle_beta 90
_cell_angle_gamma 90
_cell_formula_units_Z 16
_cell_length_a 41.3632(11)
_cell_length_b 18.7393(4)
_cell_length_c 17.7052(4)
_cell_measurement_reflns_used 2658
_cell_measurement_temperature 293(2)
_cell_measurement_theta_max 25.122
_cell_measurement_theta_min 2.106
_cell_volume 13723.6(6)
_computing_structure_refinement 'SHELXL-2017/1 (Sheldrick, 2017)'
_diffrn_ambient_temperature 293(2)
_diffrn_measured_fraction_theta_full 1.000
_diffrn_measured_fraction_theta_max 0.926
_diffrn_measurement_device_type 'Bruker SMART APEX diffractometer'
_diffrn_radiation_type MoK\a
_diffrn_radiation_wavelength 0.71073
_diffrn_reflns_av_R_equivalents 0.0653
_diffrn_reflns_av_unetI/netI 0.0735
_diffrn_reflns_Laue_measured_fraction_full 1.000
_diffrn_reflns_Laue_measured_fraction_max 0.926
_diffrn_reflns_limit_h_max 51
_diffrn_reflns_limit_h_min -56
_diffrn_reflns_limit_k_max 25
_diffrn_reflns_limit_k_min -23
_diffrn_reflns_limit_l_max 24
_diffrn_reflns_limit_l_min -24
_diffrn_reflns_number 63243
_diffrn_reflns_point_group_measured_fraction_full 1.000
_diffrn_reflns_point_group_measured_fraction_max 0.926
_diffrn_reflns_theta_full 25.242
_diffrn_reflns_theta_max 29.569
_diffrn_reflns_theta_min 1.864
_exptl_absorpt_coefficient_mu 1.430
_exptl_absorpt_correction_type multi-scan
_exptl_crystal_colour colorless
_exptl_crystal_density_diffrn 1.081
_exptl_crystal_description block
_exptl_crystal_F_000 4495
_exptl_transmission_factor_max 0.357
_exptl_transmission_factor_min 0.026
_refine_diff_density_max 0.678
_refine_diff_density_min -1.942
_refine_diff_density_rms 0.119
_refine_ls_abs_structure_details
;
 Refined as an inversion twin.
;
_refine_ls_abs_structure_Flack 0.23(2)
_refine_ls_extinction_coef 0.00029(5)
_refine_ls_extinction_expression Fc^*^=kFc[1+0.001xFc^2^\l^3^/sin(2\q)]^-1/4^
_refine_ls_extinction_method 'SHELXL-2017/1 (Sheldrick 2017)'
_refine_ls_goodness_of_fit_ref 1.062
_refine_ls_hydrogen_treatment constr
_refine_ls_matrix_type full
_refine_ls_number_parameters 1024
_refine_ls_number_reflns 16819
_refine_ls_number_restraints 1970
_refine_ls_restrained_S_all 1.036
_refine_ls_R_factor_all 0.0847
_refine_ls_R_factor_gt 0.0700
_refine_ls_shift/su_max 0.003
_refine_ls_shift/su_mean 0.000
_refine_ls_structure_factor_coef Fsqd
_refine_ls_weighting_details 'w=1/[\s^2^(Fo^2^)+(0.0769P)^2^+65.4349P] where P=(Fo^2^+2Fc^2^)/3'
_refine_ls_weighting_scheme calc
_refine_ls_wR_factor_gt 0.1700
_refine_ls_wR_factor_ref 0.1791
_reflns_Friedel_coverage 0.941
_reflns_Friedel_fraction_full 1.000
_reflns_Friedel_fraction_max 0.926
_reflns_number_gt 13729
_reflns_number_total 16819
_reflns_threshold_expression 'I > 2\s(I)'
_cod_data_source_file c9ce00759h2.cif
_cod_data_source_block Zn
_cod_original_sg_symbol_Hall 'A 2 -2ac'
_cod_original_sg_symbol_H-M 'A b a 2'
_cod_original_formula_sum 'C22.86 H14.62 N0.60 O8.12 Zn2'
_cod_database_code 7234942
_shelx_shelxl_version_number 2017/1
_shelx_space_group_comment
;
The symmetry employed for this shelxl refinement is uniquely defined
by the following loop, which should always be used as a source of
symmetry information in preference to the above space-group names.
They are only intended as comments.
;

loop_
_space_group_symop_operation_xyz
'x, y, z'
'-x, -y, z'
'-x+1/2, y, z+1/2'
'x+1/2, -y, z+1/2'
'x, y+1/2, z+1/2'
'-x, -y+1/2, z+1/2'
'-x+1/2, y+1/2, z+1'
'x+1/2, -y+1/2, z+1'

loop_
_atom_site_label
_atom_site_type_symbol
_atom_site_fract_x
_atom_site_fract_y
_atom_site_fract_z
_atom_site_U_iso_or_equiv
_atom_site_adp_type
_atom_site_occupancy
_atom_site_site_symmetry_order
_atom_site_calc_flag
_atom_site_refinement_flags_posn
_atom_site_refinement_flags_adp
_atom_site_refinement_flags_occupancy
_atom_site_disorder_assembly
_atom_site_disorder_group
Zn1 Zn 0.37794(2) 0.40165(4) 0.73133(5) 0.0203(2) Uani 1 1 d . . . . .
Zn2 Zn 0.32694(2) 0.48353(4) 0.82582(6) 0.0266(2) Uani 1 1 d . . . . .
Zn3 Zn 0.32314(2) 0.31326(4) 0.81348(5) 0.0221(2) Uani 1 1 d . . . . .
Zn4 Zn 0.38020(2) 0.39628(5) 0.91020(5) 0.0215(2) Uani 1 1 d . . . . .
O1 O 0.35303(10) 0.3974(2) 0.8235(4) 0.0161(8) Uani 1 1 d . . . . .
O2 O 0.2935(3) 0.4643(6) 0.7317(6) 0.039(3) Uani 0.568(6) 1 d D U P A 1
O3 O 0.3075(4) 0.3499(8) 0.7068(8) 0.030(3) Uani 0.568(6) 1 d D U P A 1
C1 C 0.2950(4) 0.4115(7) 0.6915(7) 0.029(2) Uani 0.568(6) 1 d D U P A 1
C2 C 0.2790(4) 0.4153(9) 0.6145(8) 0.033(3) Uani 0.568(6) 1 d D U P A 1
C3 C 0.2511(4) 0.4559(10) 0.6068(9) 0.038(3) Uani 0.568(6) 1 d D U P A 1
H3 H 0.243652 0.482723 0.647470 0.046 Uiso 0.568(6) 1 calc R U P A 1
C4 C 0.2342(4) 0.4569(10) 0.5395(9) 0.038(3) Uani 0.568(6) 1 d D U P A 1
H4 H 0.216564 0.487476 0.534905 0.045 Uiso 0.568(6) 1 calc R U P A 1
C5 C 0.2421(6) 0.4157(19) 0.4809(11) 0.032(2) Uani 0.568(6) 1 d D U P A 1
C6 C 0.2725(5) 0.3768(13) 0.4825(10) 0.037(3) Uani 0.568(6) 1 d D U P A 1
C7 C 0.2826(4) 0.3400(10) 0.4174(9) 0.046(3) Uani 0.568(6) 1 d D U P A 1
H7 H 0.268725 0.333061 0.376795 0.055 Uiso 0.568(6) 1 calc R U P A 1
C8 C 0.3135(4) 0.3151(12) 0.4157(10) 0.055(4) Uani 0.568(6) 1 d D U P A 1
H8 H 0.323534 0.306215 0.369605 0.067 Uiso 0.568(6) 1 calc R U P A 1
C9 C 0.3307(4) 0.3024(12) 0.4845(9) 0.055(4) Uani 0.568(6) 1 d D U P A 1
H9 H 0.348484 0.271987 0.486347 0.066 Uiso 0.568(6) 1 calc R U P A 1
C10 C 0.3200(4) 0.3366(9) 0.5462(8) 0.041(3) Uani 0.568(6) 1 d D U P A 1
H10 H 0.332568 0.333445 0.589544 0.049 Uiso 0.568(6) 1 calc R U P A 1
C11 C 0.2912(5) 0.3769(14) 0.5510(9) 0.034(3) Uani 0.568(6) 1 d D U P A 1
C12 C 0.2202(10) 0.4129(12) 0.4139(18) 0.028(2) Uani 0.568(6) 1 d D U P A 1
O4 O 0.2067(5) 0.4727(11) 0.4021(11) 0.029(3) Uani 0.568(6) 1 d D U P A 1
O5 O 0.2095(4) 0.3535(10) 0.3939(9) 0.030(3) Uani 0.568(6) 1 d D U P A 1
O2B O 0.3384(3) 0.3968(7) 0.6541(8) 0.032(3) Uani 0.432(6) 1 d D U P A 2
O3B O 0.2994(5) 0.3531(13) 0.7279(10) 0.037(4) Uani 0.432(6) 1 d D U P A 2
C1B C 0.3098(4) 0.3825(12) 0.6672(10) 0.031(3) Uani 0.432(6) 1 d D U P A 2
C2B C 0.2843(4) 0.3928(13) 0.6065(10) 0.033(3) Uani 0.432(6) 1 d D U P A 2
C3B C 0.2938(6) 0.380(2) 0.5330(11) 0.036(3) Uani 0.432(6) 1 d D U P A 2
H3B H 0.314961 0.365933 0.523100 0.043 Uiso 0.432(6) 1 calc R U P A 2
C4B C 0.2723(6) 0.3886(18) 0.4742(13) 0.036(3) Uani 0.432(6) 1 d D U P A 2
H4B H 0.279131 0.376030 0.425922 0.044 Uiso 0.432(6) 1 calc R U P A 2
C5B C 0.2422(7) 0.414(3) 0.4825(12) 0.032(3) Uani 0.432(6) 1 d D U P A 2
C6B C 0.2299(4) 0.4209(13) 0.5598(10) 0.037(3) Uani 0.432(6) 1 d D U P A 2
C7B C 0.1975(4) 0.4313(14) 0.5757(11) 0.048(4) Uani 0.432(6) 1 d D U P A 2
H7B H 0.182991 0.433721 0.535665 0.057 Uiso 0.432(6) 1 calc R U P A 2
C8B C 0.1860(5) 0.4380(15) 0.6471(11) 0.054(4) Uani 0.432(6) 1 d D U P A 2
H8B H 0.163995 0.445673 0.654191 0.065 Uiso 0.432(6) 1 calc R U P A 2
C9B C 0.2066(5) 0.4337(15) 0.7115(12) 0.056(4) Uani 0.432(6) 1 d D U P A 2
H9B H 0.198709 0.436356 0.760623 0.068 Uiso 0.432(6) 1 calc R U P A 2
C10B C 0.2392(5) 0.4252(14) 0.6957(11) 0.047(4) Uani 0.432(6) 1 d D U P A 2
H10B H 0.253633 0.427433 0.735868 0.056 Uiso 0.432(6) 1 calc R U P A 2
C11B C 0.2517(4) 0.4135(12) 0.6235(9) 0.034(3) Uani 0.432(6) 1 d D U P A 2
C12B C 0.2208(13) 0.4136(16) 0.415(2) 0.028(3) Uani 0.432(6) 1 d D U P A 2
O4B O 0.2128(6) 0.4731(15) 0.3873(15) 0.029(3) Uani 0.432(6) 1 d D U P A 2
O5B O 0.2164(6) 0.3599(14) 0.3746(12) 0.028(4) Uani 0.432(6) 1 d D U P A 2
O6 O 0.3428(4) 0.2525(9) 0.9040(10) 0.029(3) Uani 0.568(6) 1 d D U P A 1
O7 O 0.3816(5) 0.3125(11) 0.9681(10) 0.034(4) Uani 0.568(6) 1 d D U P A 1
C13 C 0.3588(7) 0.2654(16) 0.9609(15) 0.034(3) Uani 0.568(6) 1 d D U P A 1
C14 C 0.3560(4) 0.2092(16) 1.0225(16) 0.041(3) Uani 0.568(6) 1 d D U P A 1
C15 C 0.3835(4) 0.1687(10) 1.0352(11) 0.047(3) Uani 0.568(6) 1 d D U P A 1
H15 H 0.402738 0.177494 1.009555 0.056 Uiso 0.568(6) 1 calc R U P A 1
C16 C 0.3809(4) 0.1142(10) 1.0881(12) 0.048(3) Uani 0.568(6) 1 d D U P A 1
H16 H 0.399639 0.090377 1.102327 0.057 Uiso 0.568(6) 1 calc R U P A 1
C17 C 0.3532(4) 0.0941(12) 1.1196(13) 0.043(3) Uani 0.568(6) 1 d D U P A 1
C18 C 0.3234(4) 0.1360(10) 1.1082(13) 0.048(3) Uani 0.568(6) 1 d D U P A 1
C19 C 0.2933(4) 0.1219(10) 1.1406(12) 0.051(3) Uani 0.568(6) 1 d D U P A 1
H19 H 0.289720 0.078980 1.165592 0.061 Uiso 0.568(6) 1 calc R U P A 1
C20 C 0.2695(5) 0.1702(10) 1.1354(12) 0.057(4) Uani 0.568(6) 1 d D U P A 1
H20 H 0.250392 0.160573 1.161021 0.069 Uiso 0.568(6) 1 calc R U P A 1
C21 C 0.2712(5) 0.2344(10) 1.0946(12) 0.061(4) Uani 0.568(6) 1 d D U P A 1
H21 H 0.254497 0.267587 1.094775 0.074 Uiso 0.568(6) 1 calc R U P A 1
C22 C 0.2989(4) 0.2446(10) 1.0547(12) 0.056(3) Uani 0.568(6) 1 d D U P A 1
H22 H 0.299920 0.282876 1.021372 0.067 Uiso 0.568(6) 1 calc R U P A 1
C23 C 0.3261(4) 0.1999(10) 1.0617(12) 0.050(3) Uani 0.568(6) 1 d D U P A 1
C24 C 0.3548(5) 0.0390(9) 1.1818(9) 0.033(3) Uani 0.568(6) 1 d D U P A 1
O8 O 0.3659(3) -0.0198(6) 1.1588(6) 0.031(2) Uani 0.568(6) 1 d D U P A 1
O9 O 0.3433(3) 0.0526(6) 1.2452(7) 0.038(3) Uani 0.568(6) 1 d D U P A 1
O6B O 0.3374(6) 0.2682(12) 0.9166(13) 0.033(4) Uani 0.445(8) 1 d D U P A 2
O7B O 0.3748(6) 0.3198(13) 0.9854(13) 0.030(4) Uani 0.445(8) 1 d D U P A 2
C13B C 0.3574(9) 0.2644(19) 0.9679(19) 0.034(3) Uani 0.445(8) 1 d D U P A 2
C14B C 0.3520(5) 0.208(2) 1.029(2) 0.039(3) Uani 0.445(8) 1 d D U P A 2
C15B C 0.3781(5) 0.1932(11) 1.0748(13) 0.039(3) Uani 0.445(8) 1 d D U P A 2
H15B H 0.397005 0.219702 1.069993 0.047 Uiso 0.445(8) 1 calc R U P A 2
C16B C 0.3765(5) 0.1391(11) 1.1283(13) 0.039(3) Uani 0.445(8) 1 d D U P A 2
H16B H 0.393822 0.131602 1.160761 0.047 Uiso 0.445(8) 1 calc R U P A 2
C17B C 0.3502(5) 0.0975(15) 1.1336(16) 0.042(3) Uani 0.445(8) 1 d D U P A 2
C18B C 0.3199(5) 0.1193(13) 1.0969(15) 0.046(3) Uani 0.445(8) 1 d D U P A 2
C19B C 0.2905(5) 0.0839(13) 1.1064(14) 0.052(4) Uani 0.445(8) 1 d D U P A 2
H19B H 0.289294 0.046480 1.140727 0.062 Uiso 0.445(8) 1 calc R U P A 2
C20B C 0.2640(5) 0.1022(11) 1.0677(14) 0.052(4) Uani 0.445(8) 1 d D U P A 2
H20B H 0.245581 0.073938 1.071281 0.063 Uiso 0.445(8) 1 calc R U P A 2
C21B C 0.2635(5) 0.1640(12) 1.0214(14) 0.053(4) Uani 0.445(8) 1 d D U P A 2
H21B H 0.244318 0.180628 1.000539 0.064 Uiso 0.445(8) 1 calc R U P A 2
C22B C 0.2918(5) 0.1978(12) 1.0085(14) 0.051(4) Uani 0.445(8) 1 d D U P A 2
H22B H 0.291883 0.236767 0.976072 0.061 Uiso 0.445(8) 1 calc R U P A 2
C23B C 0.3211(4) 0.1770(13) 1.0417(14) 0.046(3) Uani 0.445(8) 1 d D U P A 2
C24B C 0.3491(5) 0.0436(14) 1.1959(15) 0.035(3) Uani 0.445(8) 1 d D U P A 2
O8B O 0.3740(3) 0.0089(8) 1.2036(9) 0.038(3) Uani 0.445(8) 1 d D U P A 2
O9B O 0.3250(4) 0.0398(8) 1.2406(9) 0.041(3) Uani 0.445(8) 1 d D U P A 2
O10 O 0.3715(2) 0.4744(4) 0.9816(4) 0.0457(18) Uani 1 1 d D U . . .
O11 O 0.34928(16) 0.5527(3) 0.9014(3) 0.0319(14) Uani 1 1 d D U . . .
C25 C 0.3629(2) 0.5356(4) 0.9632(5) 0.0316(19) Uani 1 1 d D U . . .
C26 C 0.3667(2) 0.5939(5) 1.0211(5) 0.0325(19) Uani 1 1 d D U . . .
C27 C 0.3401(2) 0.6187(5) 1.0590(6) 0.037(2) Uani 1 1 d D U . . .
H27 H 0.319689 0.601759 1.046069 0.045 Uiso 1 1 calc R U . . .
C28 C 0.3432(2) 0.6687(5) 1.1164(6) 0.043(2) Uani 1 1 d D U . . .
H28 H 0.325058 0.681188 1.144494 0.051 Uiso 1 1 calc R U . . .
C29 C 0.3720(2) 0.6996(5) 1.1327(5) 0.0342(19) Uani 1 1 d D U . . .
C30 C 0.4008(2) 0.6772(6) 1.0940(7) 0.051(2) Uani 1 1 d D U . . .
C31 C 0.4311(3) 0.7068(7) 1.1089(8) 0.070(3) Uani 1 1 d D U . . .
H31 H 0.433345 0.742072 1.145530 0.084 Uiso 1 1 calc R U . . .
C32 C 0.4568(3) 0.6844(8) 1.0704(10) 0.090(4) Uani 1 1 d D U . . .
H32 H 0.476625 0.706487 1.079367 0.108 Uiso 1 1 calc R U . . .
C33 C 0.4555(3) 0.6288(9) 1.0167(10) 0.095(4) Uani 1 1 d D U . . .
H33 H 0.474225 0.611707 0.993710 0.114 Uiso 1 1 calc R U . . .
C34 C 0.4259(3) 0.6008(8) 0.9996(9) 0.084(4) Uani 1 1 d D U . . .
H34 H 0.424283 0.566788 0.961446 0.101 Uiso 1 1 calc R U . . .
C35 C 0.3975(2) 0.6222(6) 1.0384(7) 0.053(3) Uani 1 1 d D U . . .
C36 C 0.3723(2) 0.7577(4) 1.1918(5) 0.035(2) Uani 1 1 d D U . . .
O12 O 0.35669(17) 0.7494(3) 1.2503(4) 0.0415(16) Uani 1 1 d D U . . .
O13 O 0.38865(17) 0.8126(3) 1.1774(4) 0.0388(16) Uani 1 1 d D U . . .
O14 O 0.4269(5) 0.4086(9) 0.8849(8) 0.037(3) Uani 0.5 1 d D U P A -1
O15 O 0.4228(7) 0.4319(16) 0.7587(11) 0.029(3) Uani 0.5 1 d D U P A -1
C37 C 0.4383(4) 0.4231(10) 0.8222(10) 0.033(4) Uani 0.5 1 d D U P A -1
C38 C 0.4736(3) 0.4443(9) 0.8255(10) 0.034(3) Uani 0.5 1 d D U P A -1
C39 C 0.4830(6) 0.4910(15) 0.8816(13) 0.034(5) Uani 0.5 1 d D U P A -1
H39 H 0.469259 0.501218 0.921690 0.040 Uiso 0.5 1 calc R U P A -1
C40 C 0.5137(6) 0.5231(16) 0.8776(14) 0.038(5) Uani 0.5 1 d D U P A -1
H40 H 0.519868 0.555052 0.915094 0.046 Uiso 0.5 1 calc R U P A -1
C41 C 0.5344(3) 0.5087(9) 0.8209(10) 0.035(3) Uani 0.5 1 d D U P A -1
C42 C 0.5258(4) 0.4591(11) 0.7612(10) 0.046(4) Uani 0.5 1 d D U P A -1
C43 C 0.5449(5) 0.4460(12) 0.6973(11) 0.058(5) Uani 0.5 1 d D U P A -1
H43 H 0.565335 0.466344 0.695122 0.070 Uiso 0.5 1 calc R U P A -1
C44 C 0.5352(5) 0.4060(14) 0.6396(14) 0.073(5) Uani 0.5 1 d D U P A -1
H44 H 0.548405 0.401479 0.597285 0.088 Uiso 0.5 1 calc R U P A -1
C45 C 0.5050(5) 0.3700(13) 0.6416(13) 0.066(5) Uani 0.5 1 d D U P A -1
H45 H 0.498070 0.341776 0.601577 0.080 Uiso 0.5 1 calc R U P A -1
C46 C 0.4866(5) 0.3786(11) 0.7043(12) 0.057(4) Uani 0.5 1 d D U P A -1
H46 H 0.468925 0.348483 0.711019 0.068 Uiso 0.5 1 calc R U P A -1
C47 C 0.4928(4) 0.4310(9) 0.7602(10) 0.040(3) Uani 0.5 1 d D U P A -1
C48 C 0.5652(4) 0.5490(10) 0.8213(10) 0.029(3) Uani 0.5 1 d D U P A -1
O16 O 0.5756(5) 0.5611(9) 0.8869(8) 0.037(3) Uani 0.5 1 d D U P A -1
O17 O 0.5769(7) 0.5805(16) 0.7650(11) 0.029(3) Uani 0.5 1 d D U P A -1
O18 O 0.29171(19) 0.2249(4) 0.8038(5) 0.059(2) Uani 0.555(8) 1 d D U P A 1
C49 C 0.2737(5) 0.2121(12) 0.8584(12) 0.069(4) Uani 0.555(8) 1 d D U P A 1
H49 H 0.272189 0.243373 0.899033 0.083 Uiso 0.555(8) 1 calc R U P A 1
N1 N 0.2567(5) 0.1514(11) 0.8560(12) 0.081(4) Uani 0.555(8) 1 d D U P A 1
C50 C 0.2604(7) 0.0885(12) 0.8153(17) 0.082(5) Uani 0.555(8) 1 d D U P A 1
H50A H 0.243384 0.055986 0.828222 0.099 Uiso 0.555(8) 1 calc R U P A 1
H50B H 0.259565 0.098814 0.762220 0.099 Uiso 0.555(8) 1 calc R U P A 1
H50C H 0.280931 0.067359 0.827336 0.099 Uiso 0.555(8) 1 calc R U P A 1
C51 C 0.2374(7) 0.1353(16) 0.9242(15) 0.089(5) Uani 0.555(8) 1 d D U P A 1
H51A H 0.226130 0.091063 0.917178 0.134 Uiso 0.555(8) 1 calc R U P A 1
H51B H 0.251511 0.131540 0.967065 0.134 Uiso 0.555(8) 1 calc R U P A 1
H51C H 0.222080 0.172961 0.932563 0.134 Uiso 0.555(8) 1 calc R U P A 1
O18B O 0.29171(19) 0.2249(4) 0.8038(5) 0.059(2) Uani 0.445(8) 1 d D U P A 2
C49B C 0.2652(6) 0.2198(15) 0.8360(17) 0.070(4) Uani 0.445(8) 1 d D U P A 2
H49B H 0.257719 0.258155 0.864356 0.084 Uiso 0.445(8) 1 calc R U P A 2
N1B N 0.2468(6) 0.1610(14) 0.8313(16) 0.076(4) Uani 0.445(8) 1 d D U P A 2
C50B C 0.2481(10) 0.1088(17) 0.7810(19) 0.085(5) Uani 0.445(8) 1 d D U P A 2
H50D H 0.231800 0.073896 0.792374 0.102 Uiso 0.445(8) 1 calc R U P A 2
H50E H 0.244352 0.127877 0.731419 0.102 Uiso 0.445(8) 1 calc R U P A 2
H50F H 0.269018 0.086737 0.782637 0.102 Uiso 0.445(8) 1 calc R U P A 2
C51B C 0.2222(9) 0.1441(19) 0.888(2) 0.089(5) Uani 0.445(8) 1 d D U P A 2
H51D H 0.221266 0.181862 0.924691 0.134 Uiso 0.445(8) 1 calc R U P A 2
H51E H 0.201582 0.139158 0.864009 0.134 Uiso 0.445(8) 1 calc R U P A 2
H51F H 0.227799 0.100215 0.912890 0.134 Uiso 0.445(8) 1 calc R U P A 2
O19 O 0.1900(10) 0.411(2) 0.797(2) 0.062(6) Uani 0.190(11) 1 d D U P B 3
C52 C 0.2113(11) 0.381(3) 0.759(2) 0.056(5) Uani 0.190(11) 1 d D U P B 3
H52 H 0.232422 0.378311 0.777255 0.067 Uiso 0.190(11) 1 calc R U P B 3
N2 N 0.2037(9) 0.352(2) 0.693(2) 0.057(5) Uani 0.190(11) 1 d D U P B 3
C53 C 0.1759(10) 0.362(3) 0.652(3) 0.057(7) Uani 0.190(11) 1 d D U P B 3
H53A H 0.159714 0.391605 0.671125 0.069 Uiso 0.190(11) 1 calc R U P B 3
H53B H 0.173134 0.339178 0.606200 0.069 Uiso 0.190(11) 1 calc R U P B 3
C54 C 0.2242(12) 0.294(3) 0.666(3) 0.057(9) Uani 0.190(11) 1 d D U P B 3
H54A H 0.210995 0.254043 0.652113 0.086 Uiso 0.190(11) 1 calc R U P B 3
H54B H 0.239043 0.280464 0.704687 0.086 Uiso 0.190(11) 1 calc R U P B 3
H54C H 0.236135 0.309836 0.622060 0.086 Uiso 0.190(11) 1 calc R U P B 3

loop_
_atom_site_aniso_label
_atom_site_aniso_U_11
_atom_site_aniso_U_22
_atom_site_aniso_U_33
_atom_site_aniso_U_23
_atom_site_aniso_U_13
_atom_site_aniso_U_12
Zn1 0.0219(5) 0.0201(5) 0.0188(5) 0.0003(4) 0.0043(4) -0.0051(3)
Zn2 0.0283(5) 0.0218(4) 0.0298(5) -0.0024(4) 0.0087(5) -0.0011(3)
Zn3 0.0230(4) 0.0231(4) 0.0201(4) -0.0006(4) 0.0013(4) -0.0089(3)
Zn4 0.0236(5) 0.0232(5) 0.0178(5) -0.0005(4) 0.0017(4) -0.0053(3)
O1 0.017(2) 0.0170(19) 0.014(2) 0.001(2) 0.002(3) -0.0016(17)
O2 0.034(6) 0.047(6) 0.035(6) -0.020(5) -0.006(5) 0.017(5)
O3 0.027(6) 0.039(5) 0.023(6) -0.002(5) -0.008(5) -0.006(5)
C1 0.026(5) 0.032(5) 0.028(5) -0.002(4) -0.006(4) 0.000(4)
C2 0.028(5) 0.040(6) 0.030(5) 0.006(5) -0.009(5) 0.001(5)
C3 0.030(5) 0.047(6) 0.038(5) -0.002(5) -0.006(5) 0.006(5)
C4 0.029(5) 0.040(5) 0.044(5) 0.008(5) -0.010(5) 0.002(5)
C5 0.026(5) 0.034(5) 0.035(5) 0.004(4) -0.010(4) -0.001(4)
C6 0.034(5) 0.045(6) 0.034(5) 0.001(5) -0.008(5) 0.000(5)
C7 0.039(7) 0.063(7) 0.036(6) -0.006(6) -0.002(6) 0.006(6)
C8 0.050(8) 0.073(9) 0.043(8) -0.003(7) 0.004(7) 0.023(7)
C9 0.043(8) 0.073(9) 0.048(8) 0.001(8) -0.004(7) 0.029(7)
C10 0.033(7) 0.055(7) 0.034(6) 0.008(6) -0.004(6) 0.016(6)
C11 0.028(5) 0.043(5) 0.031(6) 0.005(6) -0.012(5) 0.004(5)
C12 0.024(5) 0.026(4) 0.033(5) 0.002(4) -0.011(4) -0.003(4)
O4 0.025(6) 0.025(3) 0.038(6) 0.008(4) -0.012(4) -0.013(4)
O5 0.027(7) 0.026(5) 0.039(7) -0.001(5) -0.012(5) 0.000(5)
O2B 0.029(6) 0.038(6) 0.028(6) 0.000(5) -0.010(5) 0.004(5)
O3B 0.031(8) 0.047(6) 0.032(8) 0.006(7) -0.009(6) -0.007(6)
C1B 0.026(6) 0.038(6) 0.029(6) 0.007(5) -0.010(5) -0.007(5)
C2B 0.027(5) 0.041(6) 0.030(5) 0.006(5) -0.009(5) 0.000(5)
C3B 0.030(6) 0.045(6) 0.033(6) 0.006(6) -0.009(5) 0.004(5)
C4B 0.032(6) 0.042(6) 0.034(6) 0.002(6) -0.008(5) -0.001(5)
C5B 0.027(5) 0.034(5) 0.035(5) 0.003(5) -0.010(5) -0.001(5)
C6B 0.031(6) 0.039(6) 0.042(6) 0.004(6) -0.009(5) -0.002(6)
C7B 0.036(8) 0.052(8) 0.055(8) 0.008(7) -0.001(7) 0.004(7)
C8B 0.033(8) 0.070(9) 0.060(9) 0.019(8) 0.008(7) -0.007(7)
C9B 0.037(8) 0.071(9) 0.061(8) 0.011(8) 0.003(7) -0.005(7)
C10B 0.032(7) 0.059(8) 0.049(7) 0.002(7) -0.004(7) -0.004(7)
C11B 0.029(6) 0.038(6) 0.036(6) 0.003(6) -0.007(5) -0.011(6)
C12B 0.024(5) 0.027(5) 0.033(5) 0.002(5) -0.012(5) -0.003(5)
O4B 0.025(6) 0.025(3) 0.038(6) 0.008(4) -0.012(4) -0.013(4)
O5B 0.022(8) 0.030(6) 0.032(8) -0.003(6) -0.014(6) -0.002(6)
O6 0.032(6) 0.030(7) 0.027(6) 0.016(5) 0.011(5) 0.007(5)
O7 0.043(8) 0.032(6) 0.027(7) 0.012(6) 0.004(5) -0.007(6)
C13 0.043(6) 0.030(5) 0.029(6) 0.013(5) 0.003(5) -0.004(5)
C14 0.047(6) 0.036(5) 0.039(5) 0.017(5) -0.003(5) -0.002(5)
C15 0.048(6) 0.043(6) 0.049(7) 0.018(6) -0.001(6) 0.002(6)
C16 0.046(6) 0.043(6) 0.054(7) 0.020(6) -0.006(6) 0.006(6)
C17 0.045(5) 0.035(5) 0.048(6) 0.016(5) -0.006(5) -0.003(5)
C18 0.049(6) 0.044(6) 0.050(6) 0.019(5) 0.002(5) 0.005(5)
C19 0.052(7) 0.044(6) 0.056(7) 0.016(6) 0.006(6) 0.007(6)
C20 0.058(7) 0.052(7) 0.062(7) 0.020(6) 0.009(7) 0.014(6)
C21 0.059(7) 0.059(7) 0.067(7) 0.018(6) 0.004(7) 0.012(6)
C22 0.061(7) 0.046(7) 0.060(7) 0.020(6) 0.005(6) 0.005(6)
C23 0.054(6) 0.042(6) 0.053(6) 0.016(5) 0.007(5) 0.002(5)
C24 0.035(6) 0.028(5) 0.037(6) 0.016(5) -0.005(5) -0.004(5)
O8 0.043(5) 0.027(5) 0.024(5) 0.020(4) -0.007(4) 0.004(4)
O9 0.041(6) 0.027(5) 0.046(5) 0.014(5) -0.012(5) -0.001(5)
O6B 0.038(8) 0.035(8) 0.026(7) 0.007(6) -0.001(6) -0.005(6)
O7B 0.042(8) 0.022(6) 0.025(8) 0.004(6) -0.004(6) -0.008(6)
C13B 0.042(6) 0.031(5) 0.029(6) 0.009(5) 0.002(5) -0.002(5)
C14B 0.045(6) 0.033(5) 0.039(6) 0.016(5) 0.000(5) -0.001(5)
C15B 0.043(6) 0.033(6) 0.042(7) 0.013(6) -0.008(6) -0.004(6)
C16B 0.043(6) 0.036(6) 0.040(7) 0.016(6) -0.009(6) -0.003(6)
C17B 0.045(6) 0.036(5) 0.046(6) 0.018(5) -0.004(5) 0.000(5)
C18B 0.047(6) 0.041(6) 0.049(6) 0.016(5) 0.000(5) -0.001(5)
C19B 0.053(7) 0.050(7) 0.054(7) 0.017(6) 0.003(6) 0.007(6)
C20B 0.051(7) 0.046(7) 0.060(8) 0.017(7) -0.001(7) 0.008(7)
C21B 0.050(8) 0.048(8) 0.061(8) 0.019(7) -0.006(8) 0.005(7)
C22B 0.052(7) 0.045(7) 0.055(7) 0.016(6) -0.003(6) 0.003(6)
C23B 0.050(6) 0.042(6) 0.047(6) 0.016(5) 0.001(5) -0.005(5)
C24B 0.039(6) 0.030(5) 0.038(6) 0.019(5) -0.005(5) -0.003(5)
O8B 0.037(6) 0.034(6) 0.044(6) 0.025(5) -0.007(5) 0.002(5)
O9B 0.042(7) 0.038(6) 0.041(6) 0.019(5) -0.003(6) -0.012(6)
O10 0.058(5) 0.044(4) 0.035(3) -0.018(3) -0.002(3) 0.012(3)
O11 0.045(4) 0.018(3) 0.033(3) -0.003(2) -0.001(3) -0.013(3)
C25 0.032(4) 0.024(4) 0.039(4) -0.010(3) 0.000(4) -0.001(3)
C26 0.028(4) 0.031(4) 0.039(4) -0.018(3) 0.007(4) -0.002(3)
C27 0.033(5) 0.026(4) 0.053(5) -0.021(4) 0.007(4) -0.005(3)
C28 0.042(5) 0.032(4) 0.053(5) -0.023(4) 0.010(4) -0.011(4)
C29 0.026(4) 0.031(4) 0.046(5) -0.013(4) 0.005(4) 0.001(3)
C30 0.030(5) 0.060(5) 0.062(5) -0.023(5) 0.011(4) -0.001(4)
C31 0.038(6) 0.075(7) 0.098(8) -0.056(6) 0.010(6) -0.002(5)
C32 0.042(6) 0.100(8) 0.128(9) -0.060(7) 0.008(7) -0.017(6)
C33 0.055(7) 0.099(8) 0.132(9) -0.074(7) 0.026(7) -0.017(6)
C34 0.053(7) 0.095(8) 0.105(8) -0.055(7) 0.022(6) -0.023(6)
C35 0.037(5) 0.065(5) 0.058(5) -0.038(5) 0.017(4) -0.005(4)
C36 0.022(4) 0.030(4) 0.051(5) -0.025(4) 0.005(4) -0.008(3)
O12 0.037(4) 0.037(3) 0.051(4) -0.007(3) 0.015(3) -0.012(3)
O13 0.034(4) 0.030(3) 0.052(4) -0.021(3) 0.017(3) -0.006(3)
O14 0.026(4) 0.047(8) 0.040(4) 0.011(4) 0.003(5) -0.008(7)
O15 0.020(3) 0.030(8) 0.036(4) 0.000(6) 0.005(7) -0.017(4)
C37 0.022(6) 0.038(7) 0.040(7) 0.006(7) 0.005(7) -0.006(6)
C38 0.011(5) 0.039(6) 0.051(7) 0.001(7) 0.009(7) -0.008(5)
C39 0.014(7) 0.045(10) 0.042(8) -0.010(8) 0.006(8) -0.015(7)
C40 0.023(8) 0.050(10) 0.042(8) -0.004(9) 0.000(9) -0.015(8)
C41 0.020(6) 0.049(7) 0.035(6) -0.001(7) 0.001(7) -0.018(5)
C42 0.021(7) 0.051(7) 0.065(8) -0.022(7) 0.003(7) -0.013(6)
C43 0.034(8) 0.065(9) 0.075(10) -0.041(8) 0.013(8) -0.022(7)
C44 0.050(9) 0.075(10) 0.095(11) -0.038(9) 0.034(9) -0.018(8)
C45 0.049(9) 0.055(9) 0.095(11) -0.048(9) 0.030(9) -0.016(8)
C46 0.041(9) 0.038(8) 0.090(10) -0.030(8) 0.019(8) -0.013(7)
C47 0.020(6) 0.034(7) 0.067(8) -0.018(7) 0.010(6) -0.017(6)
C48 0.018(6) 0.041(8) 0.029(6) 0.005(7) 0.001(6) -0.007(6)
O16 0.026(4) 0.047(8) 0.040(4) 0.011(4) 0.003(5) -0.008(7)
O17 0.020(3) 0.030(8) 0.036(4) 0.000(6) 0.005(7) -0.017(4)
O18 0.064(4) 0.050(4) 0.061(4) 0.001(3) -0.001(4) -0.043(3)
C49 0.078(8) 0.052(6) 0.078(8) 0.015(6) 0.003(7) -0.050(6)
N1 0.090(8) 0.066(7) 0.087(9) 0.014(7) 0.009(7) -0.047(7)
C50 0.089(10) 0.076(9) 0.082(11) 0.011(9) -0.002(9) -0.045(8)
C51 0.092(11) 0.083(9) 0.094(11) 0.013(9) 0.009(9) -0.042(9)
O18B 0.064(4) 0.050(4) 0.061(4) 0.001(3) -0.001(4) -0.043(3)
C49B 0.077(8) 0.056(6) 0.077(8) 0.006(7) -0.001(7) -0.047(7)
N1B 0.084(8) 0.062(7) 0.081(9) 0.015(7) 0.004(7) -0.044(7)
C50B 0.094(11) 0.073(10) 0.087(11) 0.014(9) -0.003(10) -0.046(9)
C51B 0.095(11) 0.075(9) 0.099(11) 0.021(10) 0.002(10) -0.039(9)
O19 0.044(11) 0.070(12) 0.072(12) 0.012(11) 0.002(11) -0.013(11)
C52 0.038(9) 0.068(10) 0.061(10) 0.012(9) 0.003(9) -0.006(9)
N2 0.037(9) 0.071(10) 0.062(10) 0.019(9) 0.008(8) -0.012(9)
C53 0.037(12) 0.070(13) 0.065(12) 0.024(12) 0.011(11) -0.021(11)
C54 0.040(15) 0.075(16) 0.057(16) 0.026(15) 0.010(14) -0.011(15)

loop_
_atom_type_symbol
_atom_type_description
_atom_type_scat_dispersion_real
_atom_type_scat_dispersion_imag
_atom_type_scat_source
C C 0.0033 0.0016 'International Tables Vol C Tables 4.2.6.8 and 6.1.1.4'
H H 0.0000 0.0000 'International Tables Vol C Tables 4.2.6.8 and 6.1.1.4'
N N 0.0061 0.0033 'International Tables Vol C Tables 4.2.6.8 and 6.1.1.4'
O O 0.0106 0.0060 'International Tables Vol C Tables 4.2.6.8 and 6.1.1.4'
Zn Zn 0.2839 1.4301 'International Tables Vol C Tables 4.2.6.8 and 6.1.1.4'

loop_
_geom_angle_atom_site_label_1
_geom_angle_atom_site_label_2
_geom_angle_atom_site_label_3
_geom_angle
_geom_angle_site_symmetry_1
_geom_angle_site_symmetry_3
O1 Zn1 O13 119.6(2) . 5_544
O1 Zn1 O15 107.6(7) . .
O13 Zn1 O15 98.6(10) 5_544 .
O1 Zn1 O8 115.9(4) . 5_554
O13 Zn1 O8 111.4(4) 5_544 5_554
O15 Zn1 O8 100.2(7) . 5_554
O1 Zn1 O8B 101.5(5) . 5_554
O13 Zn1 O8B 136.2(5) 5_544 5_554
O15 Zn1 O8B 81.7(9) . 5_554
O8 Zn1 O8B 28.7(5) 5_554 5_554
O1 Zn1 O2B 97.5(4) . .
O13 Zn1 O2B 80.0(4) 5_544 .
O8B Zn1 O2B 80.2(6) 5_554 .
O1 Zn1 Zn2 37.01(13) . .
O13 Zn1 Zn2 146.42(19) 5_544 .
O15 Zn1 Zn2 111.1(9) . .
O8 Zn1 Zn2 79.3(3) 5_554 .
O8B Zn1 Zn2 66.1(4) 5_554 .
O2B Zn1 Zn2 81.1(4) . .
O9B Zn2 O1 118.9(5) 5_554 .
O1 Zn2 O4 108.9(6) . 3
O1 Zn2 O4B 113.0(8) . 3
O4 Zn2 O4B 10.6(11) 3 3
O1 Zn2 O9 109.2(4) . 5_554
O4 Zn2 O9 141.9(7) 3 5_554
O9B Zn2 O11 100.9(6) 5_554 .
O1 Zn2 O11 106.6(2) . .
O4 Zn2 O11 86.3(6) 3 .
O4B Zn2 O11 94.4(8) 3 .
O9 Zn2 O11 84.7(4) 5_554 .
O1 Zn2 O2 101.4(3) . .
O4 Zn2 O2 93.4(6) 3 .
O9 Zn2 O2 77.4(5) 5_554 .
O11 Zn2 O2 150.5(3) . .
O9B Zn2 Zn1 82.6(5) 5_554 .
O1 Zn2 Zn1 36.78(17) . .
O4 Zn2 Zn1 143.9(6) 3 .
O4B Zn2 Zn1 144.3(8) 3 .
O9 Zn2 Zn1 73.2(4) 5_554 .
O11 Zn2 Zn1 110.71(19) . .
O2 Zn2 Zn1 86.4(3) . .
O9B Zn2 Zn4 136.2(5) 5_554 .
O1 Zn2 Zn4 35.23(17) . .
O4 Zn2 Zn4 96.7(5) 3 .
O4B Zn2 Zn4 105.7(7) 3 .
O9 Zn2 Zn4 115.6(4) 5_554 .
O11 Zn2 Zn4 72.86(18) . .
O2 Zn2 Zn4 136.2(3) . .
Zn1 Zn2 Zn4 61.25(3) . .
O3B Zn3 O1 94.5(7) . .
O3B Zn3 O6B 166.1(9) . .
O1 Zn3 O6B 93.8(7) . .
O1 Zn3 O5 93.1(6) . 3
O1 Zn3 O3 90.7(5) . .
O5 Zn3 O3 107.0(6) 3 .
O3B Zn3 O18B 85.8(7) . .
O1 Zn3 O18B 179.6(3) . .
O6B Zn3 O18B 85.9(7) . .
O1 Zn3 O18 179.6(3) . .
O5 Zn3 O18 86.6(6) 3 .
O3 Zn3 O18 89.6(5) . .
O1 Zn3 O6 96.7(6) . .
O5 Zn3 O6 85.8(6) 3 .
O3 Zn3 O6 164.8(6) . .
O18 Zn3 O6 83.0(6) . .
O1 Zn3 O12 94.9(2) . 5_544
O5 Zn3 O12 165.5(5) 3 5_544
O3 Zn3 O12 85.0(4) . 5_544
O18 Zn3 O12 85.3(3) . 5_544
O6 Zn3 O12 81.2(5) . 5_544
O1 Zn3 O5B 96.0(7) . 3
O5 Zn3 O5B 12.4(7) 3 3
O3 Zn3 O5B 94.9(7) . 3
O18 Zn3 O5B 83.7(8) . 3
O6 Zn3 O5B 97.4(7) . 3
O12 Zn3 O5B 169.1(7) 5_544 3
O7 Zn4 O1 117.8(7) . .
O7 Zn4 O10 106.1(6) . .
O1 Zn4 O10 113.8(3) . .
O1 Zn4 O7B 119.1(7) . .
O10 Zn4 O7B 95.0(7) . .
O7 Zn4 O14 100.9(7) . .
O1 Zn4 O14 112.9(5) . .
O10 Zn4 O14 103.6(5) . .
O7 Zn4 Zn2 136.1(6) . .
O1 Zn4 Zn2 36.09(14) . .
O10 Zn4 Zn2 77.8(2) . .
O7B Zn4 Zn2 128.6(7) . .
O14 Zn4 Zn2 121.0(4) . .
Zn4 O1 Zn1 111.5(2) . .
Zn4 O1 Zn2 108.7(3) . .
Zn1 O1 Zn2 106.2(3) . .
Zn4 O1 Zn3 115.2(3) . .
Zn1 O1 Zn3 106.6(3) . .
Zn2 O1 Zn3 108.2(2) . .
C1 O2 Zn2 123.0(9) . .
C1 O3 Zn3 126.9(11) . .
O2 C1 O3 128.4(13) . .
O2 C1 C2 117.6(12) . .
O3 C1 C2 113.9(12) . .
C3 C2 C11 119.5(12) . .
C3 C2 C1 118.5(12) . .
C11 C2 C1 122.0(12) . .
C4 C3 C2 120.8(14) . .
C5 C4 C3 122.6(15) . .
C4 C5 C6 119.2(14) . .
C4 C5 C12 119.3(18) . .
C6 C5 C12 121.5(18) . .
C7 C6 C11 122.0(14) . .
C7 C6 C5 119.3(14) . .
C11 C6 C5 118.7(14) . .
C8 C7 C6 117.8(15) . .
C7 C8 C9 120.4(15) . .
C10 C9 C8 116.7(14) . .
C9 C10 C11 125.7(14) . .
C10 C11 C2 127.9(14) . .
C10 C11 C6 113.7(13) . .
C2 C11 C6 118.4(13) . .
O5 C12 O4 126(2) . .
O5 C12 C5 118.2(19) . .
O4 C12 C5 111.6(16) . .
C12 O4 Zn2 121.4(15) . 3_554
C12 O5 Zn3 137.7(14) . 3_554
C1B O2B Zn1 128.6(12) . .
C1B O3B Zn3 130.1(16) . .
O2B C1B O3B 124.9(17) . .
O2B C1B C2B 120.4(15) . .
O3B C1B C2B 114.4(16) . .
C3B C2B C11B 120.9(15) . .
C3B C2B C1B 116.5(16) . .
C11B C2B C1B 122.6(15) . .
C4B C3B C2B 120.5(19) . .
C5B C4B C3B 124(2) . .
C4B C5B C6B 117.2(17) . .
C4B C5B C12B 118(2) . .
C6B C5B C12B 123(3) . .
C7B C6B C11B 117.2(15) . .
C7B C6B C5B 122.7(16) . .
C11B C6B C5B 120.0(15) . .
C8B C7B C6B 122.9(18) . .
C7B C8B C9B 122.0(19) . .
C10B C9B C8B 115.2(18) . .
C9B C10B C11B 124.3(18) . .
C10B C11B C2B 125.7(15) . .
C10B C11B C6B 117.7(15) . .
C2B C11B C6B 116.6(14) . .
O5B C12B O4B 117(2) . .
O5B C12B C5B 123(2) . .
O4B C12B C5B 118(2) . .
C13 O6 Zn3 135.8(16) . .
C13 O7 Zn4 119.6(16) . .
O6 C13 O7 127.3(16) . .
O6 C13 C14 114.2(17) . .
O7 C13 C14 117.2(16) . .
C15 C14 C23 124.4(14) . .
C15 C14 C13 115.6(17) . .
C23 C14 C13 120.0(17) . .
C14 C15 C16 116.5(15) . .
C17 C16 C15 124.1(15) . .
C16 C17 C18 120.7(13) . .
C16 C17 C24 117.7(14) . .
C18 C17 C24 120.0(14) . .
C19 C18 C23 117.1(13) . .
C19 C18 C17 126.0(13) . .
C23 C18 C17 116.8(13) . .
C20 C19 C18 119.9(15) . .
C19 C20 C21 125.3(17) . .
C22 C21 C20 115.5(16) . .
C21 C22 C23 123.0(15) . .
C22 C23 C14 125.2(14) . .
C22 C23 C18 118.4(14) . .
C14 C23 C18 116.2(13) . .
O9 C24 O8 127.5(14) . .
O9 C24 C17 120.0(15) . .
O8 C24 C17 112.2(14) . .
C24 O8 Zn1 121.5(10) . 5_545
C24 O9 Zn2 128.8(11) . 5_545
C13B O6B Zn3 148.7(19) . .
C13B O7B Zn4 118.8(16) . .
O6B C13B O7B 120(2) . .
O6B C13B C14B 117.6(19) . .
O7B C13B C14B 118(2) . .
C15B C14B C23B 121.2(16) . .
C15B C14B C13B 116.5(17) . .
C23B C14B C13B 122.1(17) . .
C14B C15B C16B 121.0(17) . .
C17B C16B C15B 120.7(17) . .
C16B C17B C18B 119.9(16) . .
C16B C17B C24B 117.9(18) . .
C18B C17B C24B 119.3(16) . .
C19B C18B C23B 117.6(15) . .
C19B C18B C17B 123.9(16) . .
C23B C18B C17B 118.3(15) . .
C20B C19B C18B 122.1(18) . .
C19B C20B C21B 121.1(19) . .
C22B C21B C20B 117.9(18) . .
C21B C22B C23B 123.3(17) . .
C22B C23B C14B 126.3(16) . .
C22B C23B C18B 117.2(15) . .
C14B C23B C18B 116.5(15) . .
O8B C24B O9B 124.0(17) . .
O8B C24B C17B 114.5(16) . .
O9B C24B C17B 121.1(16) . .
C25 O10 Zn4 124.7(6) . .
C25 O11 Zn2 126.4(5) . .
O10 C25 O11 125.8(8) . .
O10 C25 C26 117.4(8) . .
O11 C25 C26 116.6(7) . .
C27 C26 C35 119.4(7) . .
C27 C26 C25 119.7(8) . .
C35 C26 C25 120.9(8) . .
C26 C27 C28 120.8(9) . .
C29 C28 C27 121.7(9) . .
C28 C29 C30 120.1(8) . .
C28 C29 C36 117.6(7) . .
C30 C29 C36 122.3(8) . .
C31 C30 C35 120.2(9) . .
C31 C30 C29 122.6(9) . .
C35 C30 C29 117.2(8) . .
C32 C31 C30 119.7(10) . .
C31 C32 C33 123.2(12) . .
C34 C33 C32 117.8(12) . .
C33 C34 C35 121.7(11) . .
C26 C35 C34 122.3(9) . .
C26 C35 C30 120.5(8) . .
C34 C35 C30 117.2(9) . .
O12 C36 O13 123.8(7) . .
O12 C36 C29 119.2(8) . .
O13 C36 C29 117.0(8) . .
C36 O12 Zn3 135.0(6) . 5
C36 O13 Zn1 118.2(6) . 5
C37 O14 Zn4 126.6(14) . .
C37 O15 Zn1 129.1(16) . .
O14 C37 O15 127.8(18) . .
O14 C37 C38 113.0(16) . .
O15 C37 C38 118.4(17) . .
C39 C38 C47 122.4(14) . .
C39 C38 C37 117.9(15) . .
C47 C38 C37 117.4(13) . .
C38 C39 C40 119(2) . .
C41 C40 C39 122(2) . .
C40 C41 C42 121.0(14) . .
C40 C41 C48 116.1(16) . .
C42 C41 C48 122.8(13) . .
C43 C42 C41 124.2(13) . .
C43 C42 C47 116.9(13) . .
C41 C42 C47 117.9(12) . .
C44 C43 C42 123.5(16) . .
C43 C44 C45 120.8(18) . .
C46 C45 C44 117.4(17) . .
C45 C46 C47 123.4(16) . .
C46 C47 C38 125.8(13) . .
C46 C47 C42 115.3(13) . .
C38 C47 C42 116.7(12) . .
O17 C48 O16 120.9(17) . .
O17 C48 C41 124.7(18) . .
O16 C48 C41 113.1(15) . .
C49 O18 Zn3 117.1(11) . .
O18 C49 N1 117.0(19) . .
C49 N1 C50 132.7(19) . .
C49 N1 C51 115.6(18) . .
C50 N1 C51 108.1(18) . .
C49B O18B Zn3 124.6(14) . .
O18B C49B N1B 122(2) . .
C50B N1B C49B 129(2) . .
C50B N1B C51B 109(2) . .
C49B N1B C51B 122(2) . .
O19 C52 N2 119(4) . .
C52 N2 C53 127(3) . .
C52 N2 C54 117(3) . .
C53 N2 C54 115(3) . .

loop_
_geom_bond_atom_site_label_1
_geom_bond_atom_site_label_2
_geom_bond_distance
_geom_bond_site_symmetry_2
Zn1 O1 1.932(6) .
Zn1 O13 1.973(6) 5_544
Zn1 O15 2.00(2) .
Zn1 O8 2.016(9) 5_554
Zn1 O8B 2.075(14) 5_554
Zn1 O2B 2.133(13) .
Zn1 Zn2 3.0988(13) .
Zn2 O9B 1.843(15) 5_554
Zn2 O1 1.943(4) .
Zn2 O4 1.95(2) 3
Zn2 O4B 1.98(3) 3
Zn2 O9 2.042(13) 5_554
Zn2 O11 2.080(6) .
Zn2 O2 2.195(11) .
Zn2 Zn4 3.1238(14) .
Zn3 O3B 1.955(19) .
Zn3 O1 2.011(4) .
Zn3 O6B 2.10(2) .
Zn3 O5 2.100(18) 3
Zn3 O3 2.111(14) .
Zn3 O18B 2.112(6) .
Zn3 O18 2.112(6) .
Zn3 O6 2.129(17) .
Zn3 O12 2.147(7) 5_544
Zn3 O5B 2.15(2) 3
Zn4 O7 1.88(2) .
Zn4 O1 1.902(6) .
Zn4 O10 1.967(6) .
Zn4 O7B 1.97(2) .
Zn4 O14 1.996(19) .
O2 C1 1.220(14) .
O3 C1 1.293(15) .
C1 C2 1.518(15) .
C2 C3 1.389(17) .
C2 C11 1.427(17) .
C3 C4 1.381(16) .
C4 C5 1.335(19) .
C5 C6 1.454(18) .
C5 C12 1.492(15) .
C6 C7 1.407(18) .
C6 C11 1.439(17) .
C7 C8 1.362(18) .
C8 C9 1.429(18) .
C9 C10 1.342(18) .
C10 C11 1.413(18) .
C12 O5 1.250(17) .
C12 O4 1.270(16) .
O2B C1B 1.235(16) .
O3B C1B 1.283(17) .
C1B C2B 1.519(17) .
C2B C3B 1.380(19) .
C2B C11B 1.434(18) .
C3B C4B 1.379(19) .
C4B C5B 1.34(2) .
C5B C6B 1.47(2) .
C5B C12B 1.488(16) .
C6B C7B 1.381(19) .
C6B C11B 1.452(17) .
C7B C8B 1.36(2) .
C8B C9B 1.43(2) .
C9B C10B 1.38(2) .
C10B C11B 1.398(19) .
C12B O5B 1.247(18) .
C12B O4B 1.261(18) .
O6 C13 1.228(16) .
O7 C13 1.295(16) .
C13 C14 1.521(15) .
C14 C15 1.386(18) .
C14 C23 1.428(18) .
C15 C16 1.391(16) .
C16 C17 1.326(18) .
C17 C18 1.477(17) .
C17 C24 1.510(15) .
C18 C19 1.397(18) .
C18 C23 1.457(16) .
C19 C20 1.340(18) .
C20 C21 1.405(18) .
C21 C22 1.359(19) .
C22 C23 1.409(18) .
C24 O9 1.246(16) .
C24 O8 1.260(16) .
O6B C13B 1.230(18) .
O7B C13B 1.301(18) .
C13B C14B 1.518(17) .
C14B C15B 1.385(19) .
C14B C23B 1.427(18) .
C15B C16B 1.390(17) .
C16B C17B 1.34(2) .
C17B C18B 1.470(18) .
C17B C24B 1.497(17) .
C18B C19B 1.395(19) .
C18B C23B 1.458(17) .
C19B C20B 1.34(2) .
C20B C21B 1.419(19) .
C21B C22B 1.35(2) .
C22B C23B 1.400(19) .
C24B O8B 1.225(18) .
C24B O9B 1.275(17) .
O10 C25 1.244(10) .
O11 C25 1.272(10) .
C25 C26 1.507(10) .
C26 C27 1.370(11) .
C26 C35 1.412(12) .
C27 C28 1.389(11) .
C28 C29 1.355(12) .
C29 C30 1.440(12) .
C29 C36 1.508(10) .
C30 C31 1.396(13) .
C30 C35 1.432(11) .
C31 C32 1.331(14) .
C32 C33 1.413(15) .
C33 C34 1.368(15) .
C34 C35 1.419(14) .
C36 O12 1.230(10) .
C36 O13 1.259(10) .
O14 C37 1.237(17) .
O15 C37 1.306(18) .
C37 C38 1.513(16) .
C38 C39 1.380(19) .
C38 C47 1.426(17) .
C39 C40 1.405(14) .
C40 C41 1.35(2) .
C41 C42 1.452(17) .
C41 C48 1.480(15) .
C42 C43 1.401(18) .
C42 C47 1.461(16) .
C43 C44 1.328(19) .
C44 C45 1.42(2) .
C45 C46 1.355(19) .
C46 C47 1.419(17) .
C48 O17 1.256(19) .
C48 O16 1.259(17) .
O18 C49 1.243(19) .
C49 N1 1.339(18) .
N1 C50 1.390(18) .
N1 C51 1.478(18) .
O18B C49B 1.24(2) .
C49B N1B 1.34(2) .
N1B C50B 1.32(2) .
N1B C51B 1.46(2) .
O19 C52 1.24(3) .
C52 N2 1.33(3) .
N2 C53 1.37(3) .
N2 C54 1.46(3) .
